data_4108538
loop_
_publ_author_name
'Frances Namuswe'
'Gary D. Kasper'
'Amy A. Narducci Sarjeant'
'Takahiro Hayashi'
'Courtney M. Krest'
'Michael T. Green'
'Pierre Mo\"enne-Loccoz'
'David P. Goldberg'

_publ_section_title
;
 Rational Tuning of the Thiolate Donor in Model Complexes of Superoxide
 Reductase: Direct Evidence for a trans Influence in FeIII-OOR Complexes
;
_journal_name_full 'Journal of the American Chemical Society'
_journal_page_first 14189
_journal_page_last 14200
_journal_paper_doi 10.1021/ja8031828
_journal_volume 130
_journal_year 2008
_chemical_formula_moiety 'C17 H30 Cl Fe N4 S, B F4'
_chemical_formula_sum 'C17 H30 B Cl F4 Fe N4 S'
_chemical_formula_weight 500.62
_chemical_name_systematic
; 
?
;
_space_group_IT_number 33
_symmetry_cell_setting orthorhombic
_symmetry_space_group_name_Hall 'P 2c -2n'
_symmetry_space_group_name_H-M 'P n a 21'
_atom_sites_solution_hydrogens geom
_atom_sites_solution_primary direct
_atom_sites_solution_secondary difmap
_audit_creation_date
;
'Thu Jan 25 13:14:14 2007'
;
_audit_creation_method SHELXL-97
_cell_angle_alpha 90.00
_cell_angle_beta 90.00
_cell_angle_gamma 90.00
_cell_formula_units_Z 4
_cell_length_a 16.1010(4)
_cell_length_b 13.7952(4)
_cell_length_c 9.9077(3)
_cell_measurement_reflns_used 10751
_cell_measurement_temperature 110
_cell_measurement_theta_max 30.4862
_cell_measurement_theta_min 3.7872
_cell_volume 2200.66(11)
_computing_cell_refinement 'Oxford Diffraction CrysAlis RED'
_computing_data_collection 'Oxford Diffraction CrysAlis CCD'
_computing_data_reduction 'Oxford Diffraction CrysAlis RED'
_computing_molecular_graphics 'Sheldrick, G.M. (2000). SHELXTL v6.10.'
_computing_publication_material 'Sheldrick, G.M. (2000). SHELXTL v6.10.'
_computing_structure_refinement 'Sheldrick, G.M. (2000). SHELXTL v6.10.'
_computing_structure_solution 'Sheldrick, G.M. (2000). SHELXTL v6.10.'
_diffrn_ambient_temperature 110
_diffrn_detector_area_resol_mean 15.9890
_diffrn_measured_fraction_theta_full 0.995
_diffrn_measured_fraction_theta_max 0.995
_diffrn_measurement_details 'see scan set'
_diffrn_measurement_device Kappa
_diffrn_measurement_device_type Xcalibur3
_diffrn_measurement_method ' omega scans'
_diffrn_orient_matrix_UB_11 -0.0203275546
_diffrn_orient_matrix_UB_12 0.0309410895
_diffrn_orient_matrix_UB_13 -0.0329696636
_diffrn_orient_matrix_UB_21 -0.0399219186
_diffrn_orient_matrix_UB_22 -0.0379550285
_diffrn_orient_matrix_UB_23 -0.0168028150
_diffrn_orient_matrix_UB_31 -0.0559175934
_diffrn_orient_matrix_UB_32 0.0158048841
_diffrn_orient_matrix_UB_33 0.0239864551
_diffrn_radiation_monochromator graphite
_diffrn_radiation_source 'Enhance (Mo) X-ray Source'
_diffrn_radiation_type 'Mo K\a'
_diffrn_radiation_wavelength 0.71073
_diffrn_reflns_av_R_equivalents 0.0243
_diffrn_reflns_av_sigmaI/netI 0.0292
_diffrn_reflns_limit_h_max 21
_diffrn_reflns_limit_h_min -22
_diffrn_reflns_limit_k_max 18
_diffrn_reflns_limit_k_min -18
_diffrn_reflns_limit_l_max 13
_diffrn_reflns_limit_l_min -13
_diffrn_reflns_number 15179
_diffrn_reflns_resolution_max 0.73
_diffrn_reflns_theta_full 29.12
_diffrn_reflns_theta_max 29.12
_diffrn_reflns_theta_min 3.82
_diffrn_source_current 40
_diffrn_source_power 2
_diffrn_source_voltage 50
_diffrn_standards_interval_count 2
_diffrn_standards_interval_time 50
_exptl_absorpt_coefficient_mu 0.945
_exptl_absorpt_correction_T_max 0.830
_exptl_absorpt_correction_T_min 0.528
_exptl_absorpt_correction_type analytical
_exptl_absorpt_process_details
;
CrysAlis RED, Oxford Diffraction Ltd.,
Version 1.171.31.7 (release 18-10-2006 CrysAlis171 .NET)
(compiled Oct 18 2006,16:28:17)
Analytical numeric absorption correction using a multifaceted crystal
            model based on expressions derived by R.C. Clark & J.S. Reid.
(Clark, R. C. & Reid, J. S. (1995). Acta Cryst. A51, 887-897)
;
_exptl_crystal_colour colorless
_exptl_crystal_density_diffrn 1.511
_exptl_crystal_description prism
_exptl_crystal_F_000 1040
_exptl_crystal_size_max 0.9850
_exptl_crystal_size_mid 0.4977
_exptl_crystal_size_min 0.2977
_refine_diff_density_max 1.225
_refine_diff_density_min -0.604
_refine_diff_density_rms 0.129
_refine_ls_abs_structure_details 'Flack H D (1983), Acta Cryst. A39, 876-881'
_refine_ls_abs_structure_Flack 0.47(5)
_refine_ls_extinction_method none
_refine_ls_goodness_of_fit_ref 1.071
_refine_ls_hydrogen_treatment constr
_refine_ls_matrix_type full
_refine_ls_number_parameters 290
_refine_ls_number_reflns 5770
_refine_ls_number_restraints 17
_refine_ls_restrained_S_all 1.083
_refine_ls_R_factor_all 0.1030
_refine_ls_R_factor_gt 0.0719
_refine_ls_shift/su_max 0.000
_refine_ls_shift/su_mean 0.000
_refine_ls_structure_factor_coef Fsqd
_refine_ls_weighting_details 'calc w=1/[\s^2^(Fo^2^)+(0.1370P)^2^+3.8736P] where P=(Fo^2^+2Fc^2^)/3'
_refine_ls_weighting_scheme calc
_refine_ls_wR_factor_gt 0.1961
_refine_ls_wR_factor_ref 0.2412
_reflns_number_gt 4058
_reflns_number_total 5770
_reflns_threshold_expression >2sigma(I)
_cod_data_source_file ja8031828_si_001.cif
_cod_data_source_block x0310
_cod_database_code 4108538
_audit_creation_method_reference
;
CrysAlis RED, Oxford Diffraction Ltd.,
Version 1.171.31.7 (release 18-10-2006 CrysAlis171 .NET)
(compiled Oct 18 2006,16:28:17)
;
_computing_data_collection_reference
;
CrysAlis CCD, Oxford Diffraction Ltd.,
Version 1.171.31.7 (release 18-10-2006 CrysAlis171 .NET)
(compiled Oct 18 2006,16:28:17)
;
_computing_cell_refinment_reference
;
CrysAlis RED, Oxford Diffraction Ltd.,
Version 1.171.31.7 (release 18-10-2006 CrysAlis171 .NET)
(compiled Oct 18 2006,16:28:17)
;
_computing_data_reduction_reference
;
CrysAlis RED, Oxford Diffraction Ltd.,
Version 1.171.31.7 (release 18-10-2006 CrysAlis171 .NET)
(compiled Oct 18 2006,16:28:17)
;
_cell_measurement_resolution_max 0.70
_jhu_your_name_here 'Dr. Amy A Sarjeant'
_jhu_your_lab_here 'NCB 240'
_jhu_your_phone_number_here x6-8569
_jhu_your_email_here xray@jhu.edu
_jhu_institutional_source 'Goldberg Lab'
_jhu_submitting_scientist 'Frances Namuswe'
_jhu_scientist_phone x6-7464
_jhu_scientist_email frances@jhu.edu
_jhu_identifying_number x0310
_jhu_xray_labbook II-38
_jhu_crystalization_labbook
;
;
_jhu_crystalization_solvent 'Methylene Chloride, Ether'
_jhu_crystalization_method
;
;
_jhu_diffraction_detector_distance 50
_jhu_quality_factor 3

loop_
_symmetry_equiv_pos_as_xyz
'x, y, z'
'-x, -y, z+1/2'
'x+1/2, -y+1/2, z'
'-x+1/2, y+1/2, z+1/2'

loop_
_atom_site_label
_atom_site_type_symbol
_atom_site_fract_x
_atom_site_fract_y
_atom_site_fract_z
_atom_site_U_iso_or_equiv
_atom_site_adp_type
_atom_site_occupancy
_atom_site_symmetry_multiplicity
_atom_site_calc_flag
_atom_site_refinement_flags
_atom_site_disorder_assembly
_atom_site_disorder_group
Fe1 Fe 0.17412(3) 0.55455(4) 0.20715(16) 0.0307(2) Uani 1 1 d . . .
Cl1 Cl 0.06256(11) 1.09007(11) 0.2052(4) 0.0751(5) Uani 1 1 d . . .
S1 S 0.04769(7) 0.63516(9) 0.2090(3) 0.0502(3) Uani 1 1 d . . .
N1 N 0.1908(5) 0.4773(5) 0.4002(7) 0.079(3) Uani 1 1 d D . .
H1N H 0.2314 0.4299 0.3901 0.094 Uiso 1 1 calc R . .
N2 N 0.2442(5) 0.6638(5) 0.3316(8) 0.075(2) Uani 1 1 d D . .
H2N H 0.2038 0.7006 0.3750 0.090 Uiso 1 1 calc R . .
N3 N 0.2469(5) 0.5684(6) 0.0354(7) 0.080(2) Uani 1 1 d D . .
H3N H 0.2865 0.5202 0.0472 0.096 Uiso 1 1 calc R . .
N4 N 0.1252(4) 0.4192(5) 0.1318(9) 0.091(3) Uani 1 1 d D . .
H4N H 0.1678 0.3738 0.1380 0.110 Uiso 1 1 calc R . .
C1 C 0.2199(9) 0.5515(9) 0.5000(11) 0.088(4) Uani 1 1 d D . .
H1A H 0.2420 0.5187 0.5813 0.106 Uiso 1 1 calc R . .
H1B H 0.1726 0.5928 0.5279 0.106 Uiso 1 1 calc R . .
C2 C 0.2877(8) 0.6144(9) 0.4366(10) 0.141(8) Uani 1 1 d D . .
H2A H 0.3110 0.6606 0.5030 0.169 Uiso 1 1 calc R . .
H2B H 0.3332 0.5741 0.3996 0.169 Uiso 1 1 calc R . .
C3 C 0.2937(6) 0.7339(8) 0.2510(15) 0.178(12) Uani 1 1 d D . .
H3A H 0.3300 0.7717 0.3120 0.214 Uiso 1 1 calc R . .
H3B H 0.2557 0.7798 0.2051 0.214 Uiso 1 1 calc R . .
C4 C 0.3456(6) 0.6833(9) 0.1483(11) 0.102(5) Uani 1 1 d D . .
H4A H 0.3921 0.7261 0.1215 0.122 Uiso 1 1 calc R . .
H4B H 0.3695 0.6240 0.1890 0.122 Uiso 1 1 calc R . .
C5 C 0.2974(8) 0.6562(11) 0.0263(10) 0.178(11) Uani 1 1 d D . .
H5A H 0.2603 0.7110 0.0033 0.214 Uiso 1 1 calc R . .
H5B H 0.3368 0.6482 -0.0495 0.214 Uiso 1 1 calc R . .
C6 C 0.2109(9) 0.5440(7) -0.0996(9) 0.110(6) Uani 1 1 d D . .
H6A H 0.1702 0.5944 -0.1256 0.132 Uiso 1 1 calc R . .
H6B H 0.2557 0.5436 -0.1680 0.132 Uiso 1 1 calc R . .
C7 C 0.1693(8) 0.4479(8) -0.0983(10) 0.091(4) Uani 1 1 d D . .
H7A H 0.2136 0.3995 -0.0828 0.109 Uiso 1 1 calc R . .
H7B H 0.1488 0.4370 -0.1913 0.109 Uiso 1 1 calc R . .
C8 C 0.0985(7) 0.4201(11) -0.0053(11) 0.207(15) Uani 1 1 d D . .
H8A H 0.0524 0.4669 -0.0159 0.249 Uiso 1 1 calc R . .
H8B H 0.0776 0.3550 -0.0303 0.249 Uiso 1 1 calc R . .
C9 C 0.0562(4) 0.3828(6) 0.2142(15) 0.110(5) Uani 1 1 d D . .
H9A H 0.0313 0.3262 0.1679 0.132 Uiso 1 1 calc R . .
H9B H 0.0131 0.4338 0.2197 0.132 Uiso 1 1 calc R . .
C10 C 0.0801(8) 0.3530(8) 0.3566(15) 0.186(12) Uani 1 1 d D . .
H10A H 0.0305 0.3252 0.4012 0.223 Uiso 1 1 calc R . .
H10B H 0.1223 0.3010 0.3507 0.223 Uiso 1 1 calc R . .
C11 C 0.1138(7) 0.4323(6) 0.4445(10) 0.075(3) Uani 1 1 d D . .
H11A H 0.0709 0.4835 0.4520 0.090 Uiso 1 1 calc R . .
H11B H 0.1227 0.4056 0.5360 0.090 Uiso 1 1 calc R . .
C12 C 0.0616(3) 0.7621(3) 0.2122(11) 0.0385(10) Uani 1 1 d . . .
C13 C 0.0667(5) 0.8134(6) 0.3264(9) 0.0419(18) Uani 1 1 d . . .
H13A H 0.0712 0.7788 0.4090 0.050 Uiso 1 1 calc R . .
C14 C 0.0657(5) 0.9155(6) 0.3323(10) 0.049(2) Uani 1 1 d . . .
H14A H 0.0653 0.9509 0.4145 0.059 Uiso 1 1 calc R . .
C15 C 0.0654(3) 0.9632(4) 0.1942(13) 0.0459(16) Uani 1 1 d . . .
C16 C 0.0664(5) 0.9148(7) 0.0907(11) 0.055(2) Uani 1 1 d . . .
H16A H 0.0708 0.9485 0.0073 0.065 Uiso 1 1 calc R . .
C17 C 0.0617(5) 0.8144(7) 0.0859(11) 0.053(2) Uani 1 1 d . . .
H17A H 0.0585 0.7811 0.0021 0.064 Uiso 1 1 calc R . .
B1 B 0.3293(4) 0.3130(5) 0.2165(15) 0.0480(17) Uani 1 1 d . . .
F1 F 0.3958(2) 0.2543(3) 0.2035(10) 0.0893(16) Uani 1 1 d . A .
F2 F 0.3452(13) 0.4081(11) 0.226(2) 0.097(9) Uani 0.50 1 d P A 1
F3 F 0.2747(14) 0.2885(15) 0.307(3) 0.158(17) Uani 0.50 1 d P A 1
F4 F 0.2943(13) 0.3040(11) 0.0752(18) 0.104(5) Uani 0.50 1 d P A 1
F2' F 0.3366(12) 0.4013(18) 0.155(4) 0.147(14) Uani 0.50 1 d P A 2
F3' F 0.3175(15) 0.3280(17) 0.3374(19) 0.111(7) Uani 0.50 1 d P A 2
F4' F 0.2578(10) 0.2652(10) 0.185(3) 0.118(9) Uani 0.50 1 d P A 2

loop_
_atom_site_aniso_label
_atom_site_aniso_U_11
_atom_site_aniso_U_22
_atom_site_aniso_U_33
_atom_site_aniso_U_23
_atom_site_aniso_U_13
_atom_site_aniso_U_12
Fe1 0.0248(3) 0.0300(3) 0.0372(3) 0.0016(5) 0.0006(5) 0.0011(2)
Cl1 0.0685(9) 0.0359(7) 0.1211(15) 0.0078(19) 0.004(2) 0.0095(6)
S1 0.0296(5) 0.0331(6) 0.0878(10) 0.0000(13) 0.0021(13) 0.0055(4)
N1 0.106(6) 0.070(5) 0.060(4) 0.025(4) 0.028(4) 0.050(5)
N2 0.083(5) 0.056(4) 0.085(5) -0.011(4) -0.008(4) 0.005(4)
N3 0.082(5) 0.105(6) 0.053(4) 0.014(4) 0.007(4) 0.034(5)
N4 0.041(3) 0.052(4) 0.182(9) -0.028(5) -0.043(4) 0.018(3)
C1 0.124(11) 0.099(9) 0.043(5) -0.021(5) 0.015(6) -0.004(7)
C2 0.122(11) 0.201(16) 0.100(9) -0.110(11) -0.069(9) 0.065(12)
C3 0.073(7) 0.078(7) 0.38(3) 0.071(13) -0.115(14) -0.027(6)
C4 0.042(4) 0.112(9) 0.151(11) 0.052(8) -0.021(6) -0.019(5)
C5 0.063(7) 0.29(3) 0.186(16) 0.176(18) 0.035(9) -0.007(11)
C6 0.212(16) 0.080(8) 0.038(5) -0.015(5) 0.001(7) 0.068(9)
C7 0.109(10) 0.105(9) 0.060(5) -0.035(5) -0.030(6) 0.015(7)
C8 0.095(10) 0.23(2) 0.30(3) -0.22(2) -0.151(15) 0.105(13)
C9 0.045(4) 0.039(3) 0.247(15) -0.012(12) -0.039(9) 0.000(3)
C10 0.077(8) 0.055(7) 0.43(4) 0.056(13) 0.081(14) -0.009(6)
C11 0.100(8) 0.055(5) 0.070(6) 0.021(4) 0.050(6) 0.009(5)
C12 0.0238(17) 0.032(2) 0.060(3) 0.003(4) 0.015(4) 0.0086(15)
C13 0.039(4) 0.035(4) 0.051(4) 0.006(3) 0.009(3) 0.011(3)
C14 0.040(4) 0.041(5) 0.066(5) 0.004(4) 0.009(4) 0.001(4)
C15 0.035(2) 0.030(2) 0.073(5) 0.002(4) -0.001(4) 0.0070(17)
C16 0.044(5) 0.047(5) 0.073(6) 0.027(5) 0.008(4) 0.020(4)
C17 0.038(4) 0.060(6) 0.062(5) 0.005(5) -0.006(4) 0.004(4)
B1 0.034(3) 0.036(3) 0.074(5) -0.003(5) -0.014(5) 0.016(2)
F1 0.0425(18) 0.064(2) 0.162(5) 0.002(5) 0.026(5) 0.0296(17)
F2 0.099(12) 0.033(5) 0.16(2) -0.030(10) -0.029(11) 0.029(6)
F3 0.109(16) 0.089(13) 0.28(4) 0.12(2) 0.14(2) 0.092(13)
F4 0.136(14) 0.060(8) 0.116(11) -0.034(8) -0.033(11) 0.008(8)
F2' 0.049(7) 0.107(15) 0.29(4) 0.12(2) -0.010(14) 0.003(8)
F3' 0.130(18) 0.118(17) 0.084(10) 0.000(11) 0.021(10) 0.072(13)
F4' 0.061(6) 0.050(6) 0.24(2) -0.038(10) -0.102(11) 0.009(5)

loop_
_atom_type_symbol
_atom_type_description
_atom_type_scat_dispersion_real
_atom_type_scat_dispersion_imag
_atom_type_scat_source
C C 0.0033 0.0016 'International Tables Vol C Tables 4.2.6.8 and 6.1.1.4'
H H 0.0000 0.0000 'International Tables Vol C Tables 4.2.6.8 and 6.1.1.4'
B B 0.0013 0.0007 'International Tables Vol C Tables 4.2.6.8 and 6.1.1.4'
N N 0.0061 0.0033 'International Tables Vol C Tables 4.2.6.8 and 6.1.1.4'
F F 0.0171 0.0103 'International Tables Vol C Tables 4.2.6.8 and 6.1.1.4'
S S 0.1246 0.1234 'International Tables Vol C Tables 4.2.6.8 and 6.1.1.4'
Cl Cl 0.1484 0.1585 'International Tables Vol C Tables 4.2.6.8 and 6.1.1.4'
Fe Fe 0.3463 0.8444 'International Tables Vol C Tables 4.2.6.8 and 6.1.1.4'

loop_
_exptl_crystal_face_index_h
_exptl_crystal_face_index_k
_exptl_crystal_face_index_l
_exptl_crystal_face_perp_dist
5.00 -19.00 -2.00 0.1055
23.00 1.00 -1.00 0.2129
-10.00 5.00 12.00 0.3992
21.00 -6.00 -1.00 0.2060
5.00 1.00 14.00 0.4527
-8.00 10.00 11.00 0.3676
2.00 -14.00 -10.00 0.2988
15.00 15.00 0.00 0.1305
-8.00 -1.00 -13.00 0.4520
-7.00 -2.00 13.00 0.4311
8.00 1.00 -13.00 0.4465
-13.00 16.00 -1.00 0.1981
-18.00 11.00 -1.00 0.2193
-10.00 -17.00 -2.00 0.0840

loop_
_geom_angle_atom_site_label_1
_geom_angle_atom_site_label_2
_geom_angle_atom_site_label_3
_geom_angle
N3 Fe1 N4 90.1(3)
N3 Fe1 N1 133.4(3)
N4 Fe1 N1 85.8(3)
N3 Fe1 N2 96.0(3)
N4 Fe1 N2 162.0(3)
N1 Fe1 N2 77.7(3)
N3 Fe1 S1 117.2(2)
N4 Fe1 S1 95.59(17)
N1 Fe1 S1 109.4(2)
N2 Fe1 S1 96.6(2)
C12 S1 Fe1 111.34(15)
C11 N1 C1 111.0(8)
C11 N1 Fe1 111.4(6)
C1 N1 Fe1 106.3(6)
C11 N1 H1N 109.4
C1 N1 H1N 109.4
Fe1 N1 H1N 109.4
C2 N2 C3 116.0(10)
C2 N2 Fe1 109.0(6)
C3 N2 Fe1 114.2(7)
C2 N2 H2N 105.5
C3 N2 H2N 105.5
Fe1 N2 H2N 105.5
C5 N3 C6 110.3(6)
C5 N3 Fe1 116.1(6)
C6 N3 Fe1 119.6(7)
C5 N3 H3N 102.6
C6 N3 H3N 102.6
Fe1 N3 H3N 102.6
C8 N4 C9 107.7(9)
C8 N4 Fe1 115.6(7)
C9 N4 Fe1 112.3(6)
C8 N4 H4N 106.9
C9 N4 H4N 106.9
Fe1 N4 H4N 106.9
N1 C1 C2 109.8(8)
N1 C1 H1A 109.7
C2 C1 H1A 109.7
N1 C1 H1B 109.7
C2 C1 H1B 109.7
H1A C1 H1B 108.2
N2 C2 C1 102.7(10)
N2 C2 H2A 111.2
C1 C2 H2A 111.2
N2 C2 H2B 111.2
C1 C2 H2B 111.2
H2A C2 H2B 109.1
N2 C3 C4 111.3(9)
N2 C3 H3A 109.4
C4 C3 H3A 109.4
N2 C3 H3B 109.4
C4 C3 H3B 109.4
H3A C3 H3B 108.0
C5 C4 C3 112.4(11)
C5 C4 H4A 109.1
C3 C4 H4A 109.1
C5 C4 H4B 109.1
C3 C4 H4B 109.1
H4A C4 H4B 107.9
N3 C5 C4 116.7(9)
N3 C5 H5A 108.1
C4 C5 H5A 108.1
N3 C5 H5B 108.1
C4 C5 H5B 108.1
H5A C5 H5B 107.3
C7 C6 N3 111.6(8)
C7 C6 H6A 109.3
N3 C6 H6A 109.3
C7 C6 H6B 109.3
N3 C6 H6B 109.3
H6A C6 H6B 108.0
C6 C7 C8 124.8(10)
C6 C7 H7A 106.1
C8 C7 H7A 106.1
C6 C7 H7B 106.1
C8 C7 H7B 106.1
H7A C7 H7B 106.3
N4 C8 C7 110.8(8)
N4 C8 H8A 109.5
C7 C8 H8A 109.5
N4 C8 H8B 109.5
C7 C8 H8B 109.5
H8A C8 H8B 108.1
N4 C9 C10 114.6(8)
N4 C9 H9A 108.6
C10 C9 H9A 108.6
N4 C9 H9B 108.6
C10 C9 H9B 108.6
H9A C9 H9B 107.6
C11 C10 C9 115.7(9)
C11 C10 H10A 108.4
C9 C10 H10A 108.4
C11 C10 H10B 108.4
C9 C10 H10B 108.4
H10A C10 H10B 107.4
N1 C11 C10 116.4(8)
N1 C11 H11A 108.2
C10 C11 H11A 108.2
N1 C11 H11B 108.2
C10 C11 H11B 108.2
H11A C11 H11B 107.3
C13 C12 C17 117.9(5)
C13 C12 S1 123.2(7)
C17 C12 S1 118.7(7)
C12 C13 C14 124.3(8)
C12 C13 H13A 117.8
C14 C13 H13A 117.8
C13 C14 C15 113.3(8)
C13 C14 H14A 123.3
C15 C14 H14A 123.3
C16 C15 C14 121.2(5)
C16 C15 Cl1 126.6(8)
C14 C15 Cl1 112.2(8)
C15 C16 C17 124.9(9)
C15 C16 H16A 117.6
C17 C16 H16A 117.6
C16 C17 C12 118.0(9)
C16 C17 H17A 121.0
C12 C17 H17A 121.0
F3' B1 F3 42.9(17)
F3' B1 F2 78.2(17)
F3 B1 F2 109.6(18)
F3' B1 F1 108.5(13)
F3 B1 F1 116.5(10)
F2 B1 F1 116.3(10)
F3' B1 F4' 100.2(16)
F3 B1 F4' 57.6(16)
F2 B1 F4' 130.6(10)
F1 B1 F4' 111.0(9)
F3' B1 F2' 107(2)
F3 B1 F2' 126.8(15)
F2 B1 F2' 31.2(19)
F1 B1 F2' 115.0(13)
F4' B1 F2' 113.5(15)
F3' B1 F4 149.0(13)
F3 B1 F4 111.5(18)
F2 B1 F4 102.5(13)
F1 B1 F4 99.1(11)
F4' B1 F4 55.4(12)
F2' B1 F4 71.9(18)

loop_
_geom_bond_atom_site_label_1
_geom_bond_atom_site_label_2
_geom_bond_distance
Fe1 N3 2.075(7)
Fe1 N4 2.160(7)
Fe1 N1 2.206(7)
Fe1 N2 2.251(8)
Fe1 S1 2.3197(12)
Cl1 C15 1.754(6)
S1 C12 1.765(5)
N1 C11 1.454(8)
N1 C1 1.498(8)
N1 H1N 0.9300
N2 C2 1.427(9)
N2 C3 1.485(9)
N2 H2N 0.9300
N3 C5 1.462(8)
N3 C6 1.496(8)
N3 H3N 0.9300
N4 C8 1.424(9)
N4 C9 1.468(9)
N4 H4N 0.9300
C1 C2 1.531(10)
C1 H1A 0.9900
C1 H1B 0.9900
C2 H2A 0.9900
C2 H2B 0.9900
C3 C4 1.491(9)
C3 H3A 0.9900
C3 H3B 0.9900
C4 C5 1.484(9)
C4 H4A 0.9900
C4 H4B 0.9900
C5 H5A 0.9900
C5 H5B 0.9900
C6 C7 1.486(9)
C6 H6A 0.9900
C6 H6B 0.9900
C7 C8 1.515(9)
C7 H7A 0.9900
C7 H7B 0.9900
C8 H8A 0.9900
C8 H8B 0.9900
C9 C10 1.520(9)
C9 H9A 0.9900
C9 H9B 0.9900
C10 C11 1.500(9)
C10 H10A 0.9900
C10 H10B 0.9900
C11 H11A 0.9900
C11 H11B 0.9900
C12 C13 1.338(13)
C12 C17 1.444(14)
C13 C14 1.409(12)
C13 H13A 0.9500
C14 C15 1.518(14)
C14 H14A 0.9500
C15 C16 1.224(15)
C16 C17 1.388(14)
C16 H16A 0.9500
C17 H17A 0.9500
B1 F3' 1.23(2)
B1 F3 1.30(2)
B1 F2 1.339(17)
B1 F1 1.350(6)
B1 F4' 1.363(14)
B1 F2' 1.37(2)
B1 F4 1.51(2)

loop_
_geom_hbond_atom_site_label_D
_geom_hbond_atom_site_label_H
_geom_hbond_atom_site_label_A
_geom_hbond_distance_DH
_geom_hbond_distance_HA
_geom_hbond_distance_DA
_geom_hbond_angle_DHA
_geom_hbond_site_symmetry_A
N1 H1N F3' 0.93 2.04 2.964(19) 171.4 .
N1 H1N F3 0.93 2.23 3.08(2) 151.1 .
N1 H1N F2 0.93 2.47 3.17(2) 132.8 .
N2 H2N F4 0.93 2.44 3.154(16) 133.2 4
N3 H3N F2' 0.93 2.11 2.97(2) 151.7 .
N3 H3N F2 0.93 2.53 3.312(18) 141.4 .
N4 H4N F4' 0.93 2.13 3.056(13) 170.6 .
N4 H4N F4 0.93 2.34 3.20(2) 154.4 .

loop_
_geom_torsion_atom_site_label_1
_geom_torsion_atom_site_label_2
_geom_torsion_atom_site_label_3
_geom_torsion_atom_site_label_4
_geom_torsion
N3 Fe1 S1 C12 -67.6(5)
N4 Fe1 S1 C12 -160.6(5)
N1 Fe1 S1 C12 111.9(5)
N2 Fe1 S1 C12 32.6(5)
N3 Fe1 N1 C11 -139.9(5)
N4 Fe1 N1 C11 -53.8(5)
N2 Fe1 N1 C11 133.4(6)
S1 Fe1 N1 C11 40.7(6)
N3 Fe1 N1 C1 99.0(8)
N4 Fe1 N1 C1 -174.8(7)
N2 Fe1 N1 C1 12.4(7)
S1 Fe1 N1 C1 -80.4(7)
N3 Fe1 N2 C2 -110.5(8)
N4 Fe1 N2 C2 -1.2(14)
N1 Fe1 N2 C2 22.6(7)
S1 Fe1 N2 C2 131.1(7)
N3 Fe1 N2 C3 21.0(7)
N4 Fe1 N2 C3 130.4(10)
N1 Fe1 N2 C3 154.2(7)
S1 Fe1 N2 C3 -97.3(7)
N4 Fe1 N3 C5 178.4(8)
N1 Fe1 N3 C5 -97.3(8)
N2 Fe1 N3 C5 -18.5(8)
S1 Fe1 N3 C5 82.1(8)
N4 Fe1 N3 C6 42.0(7)
N1 Fe1 N3 C6 126.3(7)
N2 Fe1 N3 C6 -154.9(7)
S1 Fe1 N3 C6 -54.3(7)
N3 Fe1 N4 C8 -47.2(7)
N1 Fe1 N4 C8 179.3(7)
N2 Fe1 N4 C8 -157.4(10)
S1 Fe1 N4 C8 70.2(7)
N3 Fe1 N4 C9 -171.3(6)
N1 Fe1 N4 C9 55.1(5)
N2 Fe1 N4 C9 78.5(11)
S1 Fe1 N4 C9 -53.9(6)
C11 N1 C1 C2 -166.3(9)
Fe1 N1 C1 C2 -45.0(11)
C3 N2 C2 C1 178.7(9)
Fe1 N2 C2 C1 -50.7(9)
N1 C1 C2 N2 65.4(12)
C2 N2 C3 C4 78.9(12)
Fe1 N2 C3 C4 -49.2(10)
N2 C3 C4 C5 80.3(13)
C6 N3 C5 C4 -172.9(12)
Fe1 N3 C5 C4 46.9(16)
C3 C4 C5 N3 -80.4(15)
C5 N3 C6 C7 171.9(12)
Fe1 N3 C6 C7 -49.4(12)
N3 C6 C7 C8 57.9(15)
C9 N4 C8 C7 -174.7(9)
Fe1 N4 C8 C7 58.8(11)
C6 C7 C8 N4 -65.1(15)
C8 N4 C9 C10 165.3(9)
Fe1 N4 C9 C10 -66.3(8)
N4 C9 C10 C11 62.3(13)
C1 N1 C11 C10 -177.1(10)
Fe1 N1 C11 C10 64.7(10)
C9 C10 C11 N1 -62.6(14)
Fe1 S1 C12 C13 -90.6(5)
Fe1 S1 C12 C17 94.0(5)
C17 C12 C13 C14 5.0(8)
S1 C12 C13 C14 -170.4(6)
C12 C13 C14 C15 -4.7(10)
C13 C14 C15 C16 -0.4(8)
C13 C14 C15 Cl1 179.1(5)
C14 C15 C16 C17 5.1(11)
Cl1 C15 C16 C17 -174.4(6)
C15 C16 C17 C12 -4.8(13)
C13 C12 C17 C16 -0.4(9)
S1 C12 C17 C16 175.2(6)

loop_
_diffrn_scan_number
_diffrn_scan_type
_diffrn_scan_start
_diffrn_scan_end
_diffrn_scan_width
_diffrn_scan_exptime
_diffrn_scan_omega
_diffrn_scan_theta
_diffrn_scan_kappa
_diffrn_scan_phi
_diffrn_scan_omega1
_diffrn_scan_theta1
_diffrn_scan_frames
1 omega -21.00 23.00 1.00 12.00 - 24.85 101.00 1.00 0.00 0.00 44
2 omega 42.00 85.00 1.00 12.00 - 24.85 -126.00 89.00 0.00 0.00 43
3 omega 24.00 71.00 1.00 12.00 - 24.85 -101.00 178.00 0.00 0.00 47
4 omega -21.00 23.00 1.00 12.00 - 24.85 101.00 103.00 0.00 0.00 44
5 omega -48.00 -10.00 1.00 12.00 - 24.85 -45.00 0.00 0.00 0.00 38
6 omega -24.00 23.00 1.00 12.00 - -25.62 101.00 -178.00 0.00 0.00 47
7 omega -98.00 -64.00 1.00 12.00 - -25.62 -75.00 0.00 0.00 0.00 34
8 omega -48.72 101.29 1.00 12.00 - 25.00 11.00 230.00 0.00 0.00 150
9 omega -46.60 54.40 1.00 12.00 - 25.00 -69.00 20.00 0.00 0.00 101
